data_1508016
loop_
_publ_author_name
'Tan, Yuan-Zhi'
'Li, Jia'
'Zhu, Feng'
'Han, Xiao'
'Jiang, Wen-Sheng'
'Huang, Rong-Bin'
'Zheng, Zhiping'
'Qian, Zhuo-Zhen'
'Chen, Rui-Ting'
'Liao, Zhao-Jiang'
'Xie, Su-Yuan'
'Lu, Xin'
'Zheng, Lan-Sun'

_publ_section_title
;
 Chlorofullerenes featuring triple sequentially fused pentagons.
;
_journal_issue 4
_journal_name_full 'Nature chemistry'
_journal_page_first 269
_journal_page_last 273
_journal_paper_doi 10.1038/nchem.549
_journal_volume 2
_journal_year 2010
_chemical_formula_sum 'C59.5 H4 Cl12'
_chemical_formula_weight 1144.02
_chemical_name_common '#864-C56Cl12/2'
_chemical_name_systematic
; 
 ? 
;
_space_group_IT_number 14
_symmetry_cell_setting monoclinic
_symmetry_space_group_name_Hall '-P 2ybc'
_symmetry_space_group_name_H-M 'P 1 21/c 1'
_atom_sites_solution_hydrogens geom
_atom_sites_solution_primary direct
_atom_sites_solution_secondary difmap
_audit_creation_method SHELXL-97
_cell_angle_alpha 90.00
_cell_angle_beta 90.174(3)
_cell_angle_gamma 90.00
_cell_formula_units_Z 8
_cell_length_a 17.919(3)
_cell_length_b 36.241(6)
_cell_length_c 12.291(2)
_cell_measurement_temperature 273(2)
_cell_volume 7982(2)
_computing_structure_refinement 'SHELXL-97 (Sheldrick, 1997)'
_computing_structure_solution 'SHELXS-97 (Sheldrick, 1990)'
_diffrn_ambient_temperature 273(2)
_diffrn_measured_fraction_theta_full 0.965
_diffrn_measured_fraction_theta_max 0.965
_diffrn_radiation_monochromator graphite
_diffrn_radiation_source 'fine-focus sealed tube'
_diffrn_radiation_type MoK\a
_diffrn_radiation_wavelength 0.71073
_diffrn_reflns_av_R_equivalents 0.0453
_diffrn_reflns_av_sigmaI/netI 0.0561
_diffrn_reflns_limit_h_max 20
_diffrn_reflns_limit_h_min -21
_diffrn_reflns_limit_k_max 43
_diffrn_reflns_limit_k_min -36
_diffrn_reflns_limit_l_max 14
_diffrn_reflns_limit_l_min -14
_diffrn_reflns_number 38790
_diffrn_reflns_theta_full 25.00
_diffrn_reflns_theta_max 25.00
_diffrn_reflns_theta_min 1.27
_exptl_absorpt_coefficient_mu 0.884
_exptl_absorpt_correction_T_max 0.8361
_exptl_absorpt_correction_T_min 0.7590
_exptl_absorpt_correction_type multi-scan
_exptl_absorpt_process_details 'SADABS; Bruker, 2000'
_exptl_crystal_density_diffrn 1.904
_exptl_crystal_density_method 'not measured'
_exptl_crystal_F_000 4520
_exptl_crystal_size_max 0.33
_exptl_crystal_size_mid 0.22
_exptl_crystal_size_min 0.21
_refine_diff_density_max 1.580
_refine_diff_density_min -0.624
_refine_diff_density_rms 0.114
_refine_ls_extinction_method none
_refine_ls_goodness_of_fit_ref 1.210
_refine_ls_hydrogen_treatment constr
_refine_ls_matrix_type full
_refine_ls_number_parameters 1334
_refine_ls_number_reflns 13572
_refine_ls_number_restraints 20
_refine_ls_restrained_S_all 1.210
_refine_ls_R_factor_all 0.1215
_refine_ls_R_factor_gt 0.1094
_refine_ls_shift/su_max 0.010
_refine_ls_shift/su_mean 0.000
_refine_ls_structure_factor_coef Fsqd
_refine_ls_weighting_details 'calc w=1/[\s^2^(Fo^2^)+(0.0652P)^2^+59.5673P] where P=(Fo^2^+2Fc^2^)/3'
_refine_ls_weighting_scheme calc
_refine_ls_wR_factor_gt 0.2293
_refine_ls_wR_factor_ref 0.2357
_reflns_number_gt 11891
_reflns_number_total 13572
_reflns_threshold_expression >2sigma(I)
_cod_data_source_file nchem.549-s3.cif
_cod_data_source_block p
_cod_original_sg_symbol_H-M p2(1)/C
_cod_database_code 1508016

loop_
_symmetry_equiv_pos_as_xyz
'x, y, z'
'-x, y+1/2, -z+1/2'
'-x, -y, -z'
'x, -y-1/2, z-1/2'

loop_
_atom_site_label
_atom_site_type_symbol
_atom_site_fract_x
_atom_site_fract_y
_atom_site_fract_z
_atom_site_U_iso_or_equiv
_atom_site_adp_type
_atom_site_occupancy
_atom_site_symmetry_multiplicity
_atom_site_calc_flag
_atom_site_refinement_flags
_atom_site_disorder_assembly
_atom_site_disorder_group
C1A C 0.0918(14) 0.3580(3) 0.3096(15) 0.027(3) Uani 0.733(7) 1 d PD A 1
C1B C 0.0216(15) 0.4071(16) 0.350(4) 0.032(14) Uani 0.267(7) 1 d PDU A 2
C2A C 0.0129(9) 0.4096(7) 0.3212(15) 0.041(5) Uani 0.733(7) 1 d P A 1
C2B C 0.101(4) 0.3554(12) 0.283(4) 0.044(19) Uani 0.267(7) 1 d PDU A 2
C3 C 0.2283(4) 0.3132(2) 0.7520(6) 0.0359(18) Uani 1 1 d . A .
C4 C 0.2172(4) 0.3451(2) 0.8366(6) 0.0361(19) Uani 1 1 d . . .
C5 C 0.1368(5) 0.3393(2) 0.8790(6) 0.0356(19) Uani 1 1 d . . .
C6 C -0.0192(4) 0.3309(2) 0.8497(6) 0.0360(19) Uani 1 1 d . . .
C7 C 0.0404(5) 0.4278(2) 0.8385(6) 0.0366(19) Uani 1 1 d . . .
C8 C 0.1275(5) 0.2746(2) 0.6664(6) 0.0345(18) Uani 1 1 d . . .
C9 C 0.0200(4) 0.3425(2) 0.2747(6) 0.0291(16) Uani 1 1 d . . .
C10 C 0.1141(5) 0.4079(2) 0.8863(6) 0.040(2) Uani 1 1 d . . .
C11 C 0.1362(4) 0.42914(19) 0.7046(6) 0.0278(16) Uani 1 1 d . . .
C12 C 0.1627(5) 0.2799(2) 0.5526(6) 0.0336(18) Uani 1 1 d . . .
C13 C -0.0174(5) 0.4279(2) 0.4321(7) 0.0356(18) Uani 1 1 d D . .
C14 C -0.0407(4) 0.2836(2) 0.5122(6) 0.0333(18) Uani 1 1 d . A .
C15 C -0.0351(4) 0.3760(2) 0.2968(6) 0.0330(17) Uani 1 1 d . A .
C16 C -0.1232(4) 0.3651(2) 0.6131(6) 0.0336(18) Uani 1 1 d . A .
C17 C 0.1680(4) 0.4089(2) 0.7925(6) 0.0309(17) Uani 1 1 d . . .
C18 C 0.0854(4) 0.29994(19) 0.3906(6) 0.0273(16) Uani 1 1 d . . .
C19 C 0.0491(5) 0.26859(19) 0.6588(6) 0.0316(17) Uani 1 1 d . A .
C20 C -0.0476(5) 0.3048(2) 0.4142(6) 0.0320(17) Uani 1 1 d . . .
C21 C 0.1107(4) 0.42928(19) 0.5087(6) 0.0266(16) Uani 1 1 d . . .
C22 C 0.1997(4) 0.3179(2) 0.5471(6) 0.0305(17) Uani 1 1 d . A .
C23 C 0.1078(5) 0.3054(2) 0.8365(6) 0.0340(18) Uani 1 1 d . . .
C24 C -0.0785(5) 0.3299(2) 0.7726(6) 0.039(2) Uani 1 1 d . . .
C25 C 0.0016(5) 0.2806(2) 0.7350(6) 0.0356(19) Uani 1 1 d . . .
C26 C -0.1037(4) 0.3632(2) 0.7266(6) 0.0352(18) Uani 1 1 d . . .
C27 C -0.0886(5) 0.3000(2) 0.5936(7) 0.0370(19) Uani 1 1 d . . .
C28 C -0.0682(5) 0.2978(2) 0.7032(7) 0.038(2) Uani 1 1 d . A .
C29 C -0.0711(4) 0.3976(2) 0.7600(7) 0.0344(18) Uani 1 1 d . . .
C30 C 0.1555(4) 0.2907(2) 0.7582(6) 0.0332(18) Uani 1 1 d . . .
C31 C 0.1852(4) 0.3423(2) 0.4573(6) 0.0273(16) Uani 1 1 d . . .
C32 C -0.1195(4) 0.3329(2) 0.5488(6) 0.0301(17) Uani 1 1 d . A .
C33 C -0.0172(4) 0.3981(2) 0.8380(6) 0.0326(18) Uani 1 1 d . . .
C34 C 0.0287(4) 0.27016(18) 0.5442(6) 0.0305(17) Uani 1 1 d . . .
C35 C 0.1918(4) 0.3798(2) 0.4719(6) 0.0264(16) Uani 1 1 d . A .
C36 C 0.2152(4) 0.3798(2) 0.7698(6) 0.0318(17) Uani 1 1 d . . .
C37 C 0.0934(4) 0.27905(19) 0.4813(6) 0.0298(17) Uani 1 1 d . A .
C38 C 0.0902(5) 0.3684(2) 0.8997(6) 0.0362(19) Uani 1 1 d . . .
C39 C 0.0139(4) 0.3111(2) 0.3506(6) 0.0251(15) Uani 1 1 d . A .
C40 C -0.0775(4) 0.4015(2) 0.4657(6) 0.0302(17) Uani 1 1 d . A .
C41 C -0.0974(4) 0.3363(2) 0.4384(6) 0.0263(16) Uani 1 1 d . A .
C42 C 0.0608(5) 0.43622(19) 0.7205(7) 0.0337(18) Uani 1 1 d . A .
C43 C 0.2279(4) 0.3324(2) 0.6423(6) 0.0310(17) Uani 1 1 d . . .
C44 C 0.1440(4) 0.3280(2) 0.3560(6) 0.0298(16) Uani 1 1 d D A .
C45 C -0.0710(4) 0.4238(2) 0.6618(7) 0.0378(19) Uani 1 1 d . A .
C46 C 0.0291(5) 0.3007(2) 0.8258(6) 0.0354(19) Uani 1 1 d . . .
C47 C -0.1015(4) 0.3994(2) 0.5719(7) 0.0320(17) Uani 1 1 d . . .
C48 C 0.0101(5) 0.4354(2) 0.6343(7) 0.0328(17) Uani 1 1 d . . .
C49 C -0.0806(4) 0.3704(2) 0.3974(6) 0.0289(16) Uani 1 1 d . . .
C50 C 0.0107(4) 0.3648(2) 0.8817(6) 0.0345(18) Uani 1 1 d . . .
C51 C 0.0895(4) 0.39261(19) 0.3439(5) 0.0295(17) Uani 1 1 d D . .
C52 C 0.1606(4) 0.4243(2) 0.5989(6) 0.0267(16) Uani 1 1 d . A .
C53 C 0.1456(4) 0.4092(2) 0.4142(6) 0.0292(17) Uani 1 1 d . A .
C54 C 0.2306(4) 0.3713(2) 0.6610(6) 0.0266(16) Uani 1 1 d . A .
C55 C 0.2103(4) 0.3941(2) 0.5749(6) 0.0270(16) Uani 1 1 d . . .
C56 C 0.0363(4) 0.43325(18) 0.5253(6) 0.0290(17) Uani 1 1 d . A .
C57 C 0.4905(5) 0.5868(3) -0.5801(7) 0.042(2) Uani 1 1 d . . .
C58 C 0.4094(4) 0.6370(2) -0.6081(6) 0.0366(19) Uani 1 1 d . . .
C59 C 0.4624(5) 0.5822(3) -0.0653(7) 0.046(2) Uani 1 1 d . . .
C60 C 0.5733(5) 0.6799(3) -0.1482(6) 0.042(2) Uani 1 1 d . . .
C61 C 0.3981(5) 0.7199(2) -0.4534(6) 0.0347(18) Uani 1 1 d . . .
C62 C 0.6220(4) 0.6431(3) -0.2985(7) 0.039(2) Uani 1 1 d . . .
C63 C 0.5819(4) 0.7068(2) -0.3311(7) 0.0355(19) Uani 1 1 d . . .
C64 C 0.3887(5) 0.6001(3) -0.0265(7) 0.048(2) Uani 1 1 d . . .
C65 C 0.4390(5) 0.7352(2) -0.2807(8) 0.045(2) Uani 1 1 d . . .
C66 C 0.4888(5) 0.7264(2) -0.1981(7) 0.040(2) Uani 1 1 d . . .
C67 C 0.4610(5) 0.7079(3) -0.1037(7) 0.043(2) Uani 1 1 d . . .
C68 C 0.6043(4) 0.6073(2) -0.3345(6) 0.0331(18) Uani 1 1 d . . .
C69 C 0.4611(5) 0.7314(2) -0.3913(7) 0.042(2) Uani 1 1 d . . .
C70 C 0.2651(5) 0.6886(2) -0.1817(7) 0.040(2) Uani 1 1 d . . .
C71 C 0.5723(5) 0.6128(3) -0.1479(7) 0.044(2) Uani 1 1 d . . .
C72 C 0.3961(5) 0.5703(2) -0.3954(7) 0.0348(18) Uani 1 1 d . . .
C73 C 0.3563(5) 0.6680(3) -0.0466(6) 0.042(2) Uani 1 1 d . . .
C74 C 0.3292(4) 0.7185(2) -0.3831(7) 0.0363(18) Uani 1 1 d . . .
C75 C 0.6021(4) 0.6469(3) -0.1852(7) 0.042(2) Uani 1 1 d . . .
C76 C 0.4980(5) 0.5701(2) -0.2664(7) 0.040(2) Uani 1 1 d . . .
C77 C 0.2922(4) 0.6048(2) -0.3394(7) 0.0343(18) Uani 1 1 d . . .
C78 C 0.3444(4) 0.5760(2) -0.3095(7) 0.0328(17) Uani 1 1 d . . .
C79 C 0.5751(5) 0.5838(3) -0.2388(7) 0.046(2) Uani 1 1 d . . .
C80 C 0.6157(4) 0.6727(2) -0.3688(7) 0.0384(19) Uani 1 1 d . . .
C81 C 0.3099(4) 0.6164(2) -0.4442(6) 0.0313(17) Uani 1 1 d . . .
C82 C 0.3693(5) 0.5739(2) -0.2038(7) 0.0365(19) Uani 1 1 d . . .
C83 C 0.5126(5) 0.6793(3) -0.0725(7) 0.046(2) Uani 1 1 d . . .
C84 C 0.5323(5) 0.7195(2) -0.4166(7) 0.041(2) Uani 1 1 d . . .
C85 C 0.4455(4) 0.5697(2) -0.1827(7) 0.0377(19) Uani 1 1 d . . .
C86 C 0.5274(5) 0.5725(2) -0.4690(7) 0.041(2) Uani 1 1 d . . .
C87 C 0.5184(5) 0.6119(3) -0.0691(7) 0.049(2) Uani 1 1 d . . .
C88 C 0.5827(5) 0.6020(2) -0.4392(7) 0.0360(18) Uani 1 1 d . . .
C89 C 0.3602(5) 0.7278(2) -0.2717(7) 0.041(2) Uani 1 1 d . . .
C90 C 0.4715(5) 0.5680(2) -0.3792(7) 0.0375(19) Uani 1 1 d . . .
C91 C 0.5388(4) 0.6223(2) -0.6143(6) 0.0378(19) Uani 1 1 d . . .
C92 C 0.4097(5) 0.6971(2) -0.5406(6) 0.0366(19) Uani 1 1 d . . .
C93 C 0.2846(4) 0.6228(2) -0.1481(6) 0.0356(19) Uani 1 1 d . . .
C94 C 0.4061(5) 0.6407(3) -0.0176(6) 0.049(2) Uani 1 1 d . . .
C95 C 0.5961(4) 0.6667(2) -0.4794(6) 0.0327(18) Uani 1 1 d . . .
C96 C 0.4855(5) 0.6464(3) -0.0353(6) 0.044(2) Uani 1 1 d . . .
C97 C 0.3832(5) 0.7013(2) -0.0956(6) 0.040(2) Uani 1 1 d . . .
C98 C 0.2689(4) 0.6285(2) -0.2621(6) 0.0279(16) Uani 1 1 d . . .
C99 C 0.3335(5) 0.5960(2) -0.1183(7) 0.0384(19) Uani 1 1 d . . .
C100 C 0.4168(4) 0.6037(2) -0.5672(6) 0.0331(18) Uani 1 1 d . . .
C101 C 0.2807(5) 0.6589(3) -0.0877(7) 0.042(2) Uani 1 1 d . . .
C102 C 0.3325(5) 0.7124(2) -0.1794(7) 0.042(2) Uani 1 1 d . . .
C103 C 0.2955(4) 0.6793(2) -0.3826(6) 0.0304(17) Uani 1 1 d . . .
C104 C 0.5594(5) 0.7096(2) -0.2240(7) 0.044(2) Uani 1 1 d . . .
C105 C 0.2675(4) 0.6662(2) -0.2856(6) 0.0329(18) Uani 1 1 d . . .
C106 C 0.3612(4) 0.5871(2) -0.4970(7) 0.0354(19) Uani 1 1 d . . .
C107 C 0.3143(4) 0.6541(2) -0.4677(6) 0.0285(16) Uani 1 1 d . . .
C108 C 0.4827(4) 0.6872(2) -0.5748(6) 0.0340(18) Uani 1 1 d . . .
C109 C 0.3556(4) 0.6661(2) -0.5693(6) 0.0367(19) Uani 1 1 d . . .
C110 C 0.5812(4) 0.6309(2) -0.5127(6) 0.0333(18) Uani 1 1 d . . .
C111 C 0.5439(5) 0.6961(2) -0.5109(6) 0.0361(19) Uani 1 1 d . . .
C112 C 0.4815(5) 0.6534(3) -0.6443(6) 0.0375(19) Uani 1 1 d . . .
C113 C 0.1890(10) 0.5312(6) 1.0050(16) 0.151(9) Uani 1 1 d . . .
H13B H 0.1461 0.5449 0.9811 0.226 Uiso 1 1 calc R . .
H13C H 0.2228 0.5475 1.0425 0.226 Uiso 1 1 calc R . .
H13D H 0.1736 0.5119 1.0533 0.226 Uiso 1 1 calc R . .
C114 C 0.2395(6) 0.5057(3) 0.7187(11) 0.068(3) Uani 1 1 d D . .
H13A H 0.2213 0.5096 0.6486 0.082 Uiso 1 1 calc R . .
C115 C 0.3293(8) 0.4797(4) 0.8347(13) 0.086(4) Uani 1 1 d D . .
H12A H 0.3725 0.4659 0.8441 0.103 Uiso 1 1 calc R . .
C116 C 0.2024(6) 0.5204(3) 0.8057(11) 0.070(3) Uani 1 1 d D . .
H11C H 0.1596 0.5344 0.7946 0.084 Uiso 1 1 calc R . .
C117 C 0.2944(8) 0.4938(4) 0.9215(12) 0.082(4) Uani 1 1 d . . .
H11B H 0.3137 0.4901 0.9909 0.099 Uiso 1 1 calc R . .
C118 C 0.3020(7) 0.4856(3) 0.7333(12) 0.077(4) Uani 1 1 d D . .
H11A H 0.3265 0.4757 0.6735 0.093 Uiso 1 1 calc R . .
C119 C 0.2280(7) 0.5145(4) 0.9074(12) 0.078(4) Uani 1 1 d . . .
Cl1A Cl 0.02351(18) 0.44363(8) 0.2154(2) 0.0458(10) Uani 0.733(7) 1 d P A 1
Cl1B Cl 0.1554(5) 0.3642(2) 0.1635(6) 0.045(3) Uani 0.267(7) 1 d PD A 2
Cl2A Cl -0.0632(3) 0.47338(14) 0.4074(4) 0.0455(11) Uani 0.733(7) 1 d P A 1
Cl2B Cl 0.2166(6) 0.2993(3) 0.2873(9) 0.031(2) Uani 0.267(7) 1 d PD A 2
Cl3A Cl 0.2069(2) 0.31275(15) 0.2513(4) 0.0437(10) Uani 0.733(7) 1 d P A 1
Cl3B Cl -0.0387(8) 0.4699(4) 0.3689(13) 0.050(3) Uani 0.267(7) 1 d PD A 2
Cl4 Cl 0.48635(15) 0.55118(8) -0.6831(2) 0.0610(7) Uani 1 1 d . . .
Cl5 Cl 0.29039(13) 0.67915(9) -0.6767(2) 0.0625(7) Uani 1 1 d . . .
Cl6 Cl 0.57760(15) 0.52935(7) -0.4852(2) 0.0604(7) Uani 1 1 d . . .
Cl7 Cl 0.31065(13) 0.28619(6) 0.76842(19) 0.0486(6) Uani 1 1 d . . .
Cl8 Cl -0.09576(15) 0.38641(7) 0.18481(18) 0.0561(6) Uani 1 1 d . . .
Cl9 Cl 0.30314(14) 0.55362(7) -0.5694(2) 0.0565(7) Uani 1 1 d . . .
Cl10 Cl 0.17961(13) 0.71360(7) -0.1713(2) 0.0514(6) Uani 1 1 d . . .
Cl11 Cl 0.01719(15) 0.32577(7) 0.13678(17) 0.0537(6) Uani 1 1 d . A .
Cl12 Cl -0.12764(13) 0.46480(7) 0.6838(2) 0.0550(6) Uani 1 1 d . . .
Cl13 Cl 0.48112(15) 0.66638(8) -0.78498(17) 0.0614(7) Uani 1 1 d . . .
Cl14 Cl 0.35151(15) 0.58392(9) 0.1016(2) 0.0665(8) Uani 1 1 d . . .
Cl15 Cl 0.25879(14) 0.75142(7) -0.4275(2) 0.0599(7) Uani 1 1 d . . .
Cl16 Cl 0.01410(15) 0.46862(7) 0.9086(2) 0.0572(7) Uani 1 1 d . . .
Cl17 Cl 0.63613(14) 0.54561(8) -0.2031(2) 0.0684(8) Uani 1 1 d . . .
Cl18 Cl 0.15237(15) 0.42721(8) 1.00744(19) 0.0599(7) Uani 1 1 d . . .
Cl19 Cl 0.28290(13) 0.34718(7) 0.94625(18) 0.0496(6) Uani 1 1 d . . .
Cl20 Cl 0.21148(13) 0.65746(7) 0.01909(18) 0.0502(6) Uani 1 1 d . . .
Cl21 Cl 0.22837(13) 0.24408(6) 0.51692(19) 0.0480(6) Uani 1 1 d . . .
Cl22 Cl 0.60234(13) 0.61179(7) -0.72264(18) 0.0514(6) Uani 1 1 d . . .
Cl23 Cl 0.20724(13) 0.43907(6) 0.33548(18) 0.0471(5) Uani 1 1 d . . .
Cl24 Cl 0.49362(16) 0.54400(9) 0.0159(2) 0.0717(8) Uani 1 1 d . . .

loop_
_atom_site_aniso_label
_atom_site_aniso_U_11
_atom_site_aniso_U_22
_atom_site_aniso_U_33
_atom_site_aniso_U_23
_atom_site_aniso_U_13
_atom_site_aniso_U_12
C1A 0.038(9) 0.028(8) 0.014(7) 0.006(5) -0.009(6) -0.004(6)
C1B 0.034(16) 0.035(15) 0.028(17) 0.001(10) 0.008(9) -0.014(9)
C2A 0.038(8) 0.068(11) 0.016(8) -0.013(8) 0.001(6) -0.012(6)
C2B 0.05(2) 0.04(2) 0.05(3) 0.011(14) -0.003(17) -0.013(15)
C3 0.032(4) 0.045(5) 0.030(4) 0.011(4) -0.001(3) -0.004(4)
C4 0.032(4) 0.052(5) 0.025(4) 0.000(3) -0.014(3) -0.006(4)
C5 0.049(5) 0.041(5) 0.016(4) 0.005(3) -0.008(3) -0.007(4)
C6 0.029(4) 0.057(5) 0.022(4) 0.003(4) 0.013(3) -0.010(4)
C7 0.039(5) 0.042(5) 0.029(4) -0.016(3) 0.005(3) -0.004(4)
C8 0.050(5) 0.020(4) 0.033(4) 0.012(3) 0.001(4) -0.002(3)
C9 0.031(4) 0.036(4) 0.020(4) -0.006(3) 0.000(3) -0.004(3)
C10 0.051(5) 0.052(5) 0.018(4) -0.007(3) 0.002(3) -0.003(4)
C11 0.032(4) 0.017(3) 0.034(4) -0.006(3) 0.002(3) -0.006(3)
C12 0.044(5) 0.027(4) 0.029(4) 0.000(3) -0.001(3) 0.009(3)
C13 0.036(4) 0.026(4) 0.044(5) -0.003(3) -0.005(4) 0.002(3)
C14 0.036(4) 0.029(4) 0.035(4) 0.001(3) 0.000(3) -0.018(3)
C15 0.031(4) 0.035(4) 0.033(4) -0.007(3) 0.000(3) -0.005(3)
C16 0.020(4) 0.047(5) 0.034(4) -0.005(4) 0.003(3) 0.003(3)
C17 0.033(4) 0.031(4) 0.029(4) -0.011(3) -0.006(3) -0.015(3)
C18 0.029(4) 0.024(4) 0.028(4) -0.010(3) 0.002(3) 0.003(3)
C19 0.042(5) 0.019(4) 0.034(4) 0.006(3) -0.004(4) -0.012(3)
C20 0.041(5) 0.025(4) 0.030(4) -0.007(3) -0.011(3) -0.010(3)
C21 0.032(4) 0.022(4) 0.026(4) 0.005(3) -0.002(3) -0.008(3)
C22 0.026(4) 0.034(4) 0.032(4) -0.003(3) 0.009(3) 0.009(3)
C23 0.047(5) 0.031(4) 0.024(4) 0.017(3) 0.000(3) -0.002(4)
C24 0.035(4) 0.054(5) 0.029(4) 0.001(4) 0.015(3) -0.021(4)
C25 0.040(5) 0.032(4) 0.034(4) 0.011(3) -0.005(4) -0.016(4)
C26 0.026(4) 0.054(5) 0.025(4) -0.004(4) 0.008(3) -0.008(4)
C27 0.034(4) 0.035(4) 0.042(5) -0.002(4) 0.000(4) -0.020(4)
C28 0.036(5) 0.038(5) 0.041(5) 0.010(4) 0.009(4) -0.018(4)
C29 0.026(4) 0.041(5) 0.036(4) -0.006(4) 0.011(3) -0.002(3)
C30 0.036(4) 0.032(4) 0.031(4) 0.012(3) -0.009(3) -0.008(3)
C31 0.016(3) 0.037(4) 0.029(4) -0.004(3) 0.007(3) -0.001(3)
C32 0.018(4) 0.035(4) 0.037(4) 0.002(3) 0.004(3) -0.012(3)
C33 0.026(4) 0.050(5) 0.023(4) -0.007(3) 0.013(3) -0.002(3)
C34 0.041(5) 0.013(3) 0.038(4) 0.002(3) -0.007(3) -0.008(3)
C35 0.023(4) 0.036(4) 0.021(4) 0.004(3) 0.011(3) -0.004(3)
C36 0.024(4) 0.044(5) 0.027(4) -0.004(3) 0.002(3) -0.011(3)
C37 0.042(5) 0.018(4) 0.030(4) -0.004(3) 0.007(3) -0.001(3)
C38 0.048(5) 0.049(5) 0.011(3) -0.005(3) -0.001(3) -0.008(4)
C39 0.022(4) 0.032(4) 0.021(4) -0.008(3) -0.001(3) -0.002(3)
C40 0.026(4) 0.032(4) 0.032(4) -0.001(3) -0.008(3) 0.001(3)
C41 0.017(3) 0.036(4) 0.025(4) -0.005(3) -0.004(3) -0.004(3)
C42 0.040(5) 0.015(4) 0.046(5) -0.012(3) 0.009(4) -0.001(3)
C43 0.027(4) 0.041(5) 0.025(4) 0.000(3) 0.001(3) 0.001(3)
C44 0.029(4) 0.037(4) 0.023(4) -0.006(3) 0.008(3) 0.001(3)
C45 0.030(4) 0.032(4) 0.051(5) -0.016(4) 0.007(4) 0.009(3)
C46 0.043(5) 0.044(5) 0.019(4) 0.008(3) -0.005(3) -0.016(4)
C47 0.019(4) 0.037(4) 0.039(4) 0.000(3) -0.002(3) 0.003(3)
C48 0.037(4) 0.019(4) 0.043(5) -0.006(3) 0.001(4) 0.003(3)
C49 0.024(4) 0.033(4) 0.030(4) 0.003(3) -0.009(3) 0.006(3)
C50 0.035(4) 0.049(5) 0.019(4) -0.003(3) 0.015(3) -0.008(4)
C51 0.042(5) 0.031(4) 0.016(3) 0.012(3) 0.002(3) -0.010(3)
C52 0.029(4) 0.026(4) 0.025(4) 0.002(3) -0.003(3) -0.011(3)
C53 0.027(4) 0.035(4) 0.025(4) 0.009(3) 0.006(3) -0.012(3)
C54 0.014(3) 0.034(4) 0.033(4) 0.001(3) 0.000(3) -0.005(3)
C55 0.020(4) 0.030(4) 0.030(4) -0.003(3) 0.008(3) -0.014(3)
C56 0.037(4) 0.012(3) 0.038(4) -0.001(3) 0.001(3) 0.003(3)
C57 0.043(5) 0.054(5) 0.028(4) 0.004(4) 0.001(4) -0.007(4)
C58 0.029(4) 0.054(5) 0.027(4) -0.008(4) 0.000(3) -0.015(4)
C59 0.055(6) 0.054(6) 0.031(4) 0.022(4) 0.006(4) 0.008(4)
C60 0.028(4) 0.071(6) 0.028(4) 0.002(4) -0.013(3) -0.020(4)
C61 0.044(5) 0.026(4) 0.034(4) 0.011(3) -0.005(4) -0.002(3)
C62 0.019(4) 0.061(6) 0.038(5) 0.002(4) 0.004(3) -0.004(4)
C63 0.025(4) 0.042(5) 0.039(5) 0.001(4) 0.001(3) -0.019(3)
C64 0.038(5) 0.078(7) 0.027(4) 0.028(4) 0.003(4) -0.006(4)
C65 0.052(6) 0.026(4) 0.056(6) -0.008(4) 0.001(4) -0.004(4)
C66 0.047(5) 0.038(5) 0.035(4) -0.018(4) 0.004(4) -0.018(4)
C67 0.046(5) 0.052(5) 0.031(4) -0.015(4) 0.000(4) -0.014(4)
C68 0.015(4) 0.052(5) 0.032(4) 0.011(4) 0.001(3) 0.009(3)
C69 0.054(6) 0.032(5) 0.040(5) 0.005(4) 0.002(4) -0.005(4)
C70 0.037(5) 0.045(5) 0.038(5) -0.005(4) 0.016(4) 0.001(4)
C71 0.027(4) 0.078(7) 0.026(4) 0.013(4) -0.006(3) 0.000(4)
C72 0.037(5) 0.029(4) 0.038(5) -0.001(3) 0.008(4) -0.001(3)
C73 0.034(5) 0.065(6) 0.026(4) -0.013(4) 0.000(3) 0.002(4)
C74 0.029(4) 0.039(5) 0.041(5) 0.005(4) 0.000(3) 0.009(3)
C75 0.023(4) 0.070(6) 0.032(4) 0.006(4) -0.014(3) -0.008(4)
C76 0.040(5) 0.038(5) 0.041(5) 0.011(4) 0.001(4) 0.002(4)
C77 0.024(4) 0.042(5) 0.036(4) 0.005(4) 0.003(3) -0.016(3)
C78 0.029(4) 0.028(4) 0.042(5) 0.002(3) 0.002(3) -0.008(3)
C79 0.032(5) 0.061(6) 0.045(5) 0.014(4) 0.007(4) 0.014(4)
C80 0.021(4) 0.046(5) 0.048(5) 0.002(4) -0.003(3) -0.008(3)
C81 0.013(3) 0.045(5) 0.036(4) -0.003(3) -0.003(3) -0.011(3)
C82 0.034(4) 0.032(4) 0.043(5) 0.006(4) 0.008(4) -0.006(3)
C83 0.033(5) 0.079(7) 0.026(4) -0.007(4) -0.004(3) -0.018(5)
C84 0.043(5) 0.031(4) 0.048(5) 0.001(4) -0.002(4) -0.016(4)
C85 0.031(4) 0.038(5) 0.044(5) 0.018(4) 0.004(4) 0.005(3)
C86 0.042(5) 0.041(5) 0.039(5) -0.007(4) 0.016(4) 0.000(4)
C87 0.036(5) 0.078(7) 0.032(5) 0.018(4) -0.009(4) -0.010(5)
C88 0.032(4) 0.041(5) 0.034(4) 0.004(4) 0.006(3) 0.007(4)
C89 0.046(5) 0.033(4) 0.045(5) -0.009(4) -0.001(4) 0.005(4)
C90 0.041(5) 0.020(4) 0.051(5) 0.007(3) 0.006(4) 0.000(3)
C91 0.029(4) 0.055(5) 0.030(4) -0.005(4) 0.004(3) -0.006(4)
C92 0.039(5) 0.041(5) 0.030(4) 0.019(4) -0.003(3) -0.002(4)
C93 0.027(4) 0.051(5) 0.028(4) -0.002(4) 0.007(3) -0.013(4)
C94 0.051(6) 0.079(7) 0.016(4) -0.007(4) -0.003(4) -0.013(5)
C95 0.023(4) 0.046(5) 0.030(4) 0.007(3) 0.005(3) -0.004(3)
C96 0.030(4) 0.082(7) 0.021(4) -0.003(4) -0.008(3) -0.005(4)
C97 0.051(5) 0.046(5) 0.024(4) -0.011(4) 0.004(4) -0.008(4)
C98 0.020(4) 0.027(4) 0.037(4) -0.001(3) 0.004(3) -0.002(3)
C99 0.030(4) 0.052(5) 0.033(4) 0.015(4) 0.003(3) -0.006(4)
C100 0.034(4) 0.045(5) 0.021(4) -0.008(3) -0.006(3) -0.013(4)
C101 0.038(5) 0.061(6) 0.027(4) -0.003(4) 0.010(4) -0.002(4)
C102 0.048(5) 0.036(5) 0.042(5) -0.008(4) 0.016(4) 0.000(4)
C103 0.022(4) 0.036(4) 0.033(4) 0.010(3) 0.003(3) 0.001(3)
C104 0.036(5) 0.047(5) 0.049(5) -0.015(4) 0.001(4) -0.021(4)
C105 0.018(4) 0.048(5) 0.033(4) 0.000(4) 0.001(3) -0.004(3)
C106 0.030(4) 0.038(5) 0.038(4) -0.012(4) 0.000(3) -0.017(3)
C107 0.018(4) 0.046(5) 0.022(4) 0.009(3) -0.002(3) -0.001(3)
C108 0.034(4) 0.037(4) 0.031(4) 0.014(3) 0.000(3) -0.012(3)
C109 0.029(4) 0.056(5) 0.025(4) 0.008(4) -0.001(3) -0.001(4)
C110 0.016(4) 0.055(5) 0.029(4) -0.002(4) 0.005(3) -0.001(3)
C111 0.039(5) 0.038(5) 0.032(4) 0.009(3) 0.000(3) -0.013(4)
C112 0.034(4) 0.064(6) 0.015(4) 0.007(3) 0.000(3) -0.005(4)
C113 0.114(14) 0.182(19) 0.157(17) -0.077(15) 0.076(13) -0.086(14)
C114 0.061(7) 0.056(7) 0.088(9) -0.009(6) -0.002(6) -0.017(6)
C115 0.067(8) 0.071(9) 0.118(13) -0.002(8) -0.007(8) 0.021(7)
C116 0.051(7) 0.045(6) 0.115(11) 0.005(6) -0.017(7) 0.000(5)
C117 0.081(9) 0.088(9) 0.078(9) 0.026(7) -0.005(7) 0.005(8)
C118 0.069(8) 0.063(7) 0.100(10) -0.028(7) 0.031(8) -0.006(6)
C119 0.065(8) 0.069(8) 0.100(10) -0.004(7) 0.023(7) -0.018(6)
Cl1A 0.0508(19) 0.0476(18) 0.0389(17) 0.0210(13) -0.0021(13) -0.0021(13)
Cl1B 0.052(5) 0.051(5) 0.031(4) 0.006(3) 0.016(3) -0.001(4)
Cl2A 0.046(3) 0.0367(19) 0.053(3) 0.0065(18) -0.0118(19) 0.0116(19)
Cl2B 0.032(5) 0.043(6) 0.020(5) -0.004(4) 0.007(4) -0.009(4)
Cl3A 0.0374(19) 0.065(3) 0.028(2) -0.0106(18) 0.0090(16) 0.0027(19)
Cl3B 0.041(8) 0.033(6) 0.074(10) 0.016(6) -0.005(6) 0.000(5)
Cl4 0.0598(16) 0.0653(16) 0.0580(15) -0.0227(13) 0.0086(12) -0.0033(12)
Cl5 0.0396(13) 0.106(2) 0.0422(13) 0.0309(13) -0.0113(10) -0.0041(13)
Cl6 0.0581(15) 0.0457(13) 0.0775(18) -0.0069(12) 0.0184(13) 0.0061(11)
Cl7 0.0422(12) 0.0504(13) 0.0532(13) 0.0081(10) -0.0106(10) 0.0095(10)
Cl8 0.0691(16) 0.0644(15) 0.0346(12) 0.0025(10) -0.0143(11) 0.0257(13)
Cl9 0.0507(14) 0.0645(16) 0.0542(14) -0.0247(12) 0.0025(11) -0.0253(12)
Cl10 0.0384(12) 0.0587(14) 0.0573(14) -0.0076(11) 0.0094(10) 0.0128(10)
Cl11 0.0669(15) 0.0696(16) 0.0247(10) -0.0112(10) -0.0071(10) 0.0184(12)
Cl12 0.0426(13) 0.0534(14) 0.0689(16) -0.0264(12) -0.0035(11) 0.0188(10)
Cl13 0.0602(15) 0.101(2) 0.0233(10) 0.0136(12) 0.0067(10) 0.0134(14)
Cl14 0.0569(16) 0.104(2) 0.0388(13) 0.0289(13) 0.0075(11) -0.0029(14)
Cl15 0.0506(14) 0.0542(15) 0.0751(17) 0.0244(13) 0.0126(12) 0.0191(11)
Cl16 0.0636(16) 0.0576(15) 0.0503(14) -0.0316(11) 0.0089(12) 0.0051(12)
Cl17 0.0438(14) 0.0840(19) 0.0776(18) 0.0400(15) 0.0115(13) 0.0229(13)
Cl18 0.0618(16) 0.0841(18) 0.0337(12) -0.0263(12) -0.0043(11) -0.0118(13)
Cl19 0.0446(13) 0.0701(15) 0.0339(11) 0.0032(10) -0.0159(9) -0.0090(11)
Cl20 0.0434(12) 0.0727(16) 0.0346(11) -0.0060(10) 0.0157(9) -0.0063(11)
Cl21 0.0517(13) 0.0384(12) 0.0539(13) -0.0085(10) -0.0067(10) 0.0173(10)
Cl22 0.0410(12) 0.0751(16) 0.0382(12) -0.0076(11) 0.0111(9) -0.0005(11)
Cl23 0.0450(12) 0.0504(13) 0.0460(12) 0.0145(10) 0.0080(10) -0.0163(10)
Cl24 0.0644(17) 0.090(2) 0.0606(16) 0.0460(15) 0.0029(13) 0.0147(15)

loop_
_atom_type_symbol
_atom_type_description
_atom_type_scat_dispersion_real
_atom_type_scat_dispersion_imag
_atom_type_scat_source
C C 0.0033 0.0016 'International Tables Vol C Tables 4.2.6.8 and 6.1.1.4'
H H 0.0000 0.0000 'International Tables Vol C Tables 4.2.6.8 and 6.1.1.4'
Cl Cl 0.1484 0.1585 'International Tables Vol C Tables 4.2.6.8 and 6.1.1.4'

loop_
_geom_angle_atom_site_label_1
_geom_angle_atom_site_label_2
_geom_angle_atom_site_label_3
_geom_angle
C51 C1A C9 115.3(16)
C51 C1A C44 124.7(15)
C9 C1A C44 111.6(9)
C51 C1B C13 134(4)
C51 C1B C15 106(3)
C13 C1B C15 110(2)
C15 C2A C51 102.8(14)
C15 C2A C13 107.7(12)
C51 C2A C13 108.4(12)
C15 C2A Cl1A 117.8(12)
C51 C2A Cl1A 108.1(11)
C13 C2A Cl1A 111.4(13)
C44 C2B C9 108(2)
C44 C2B C51 110(4)
C9 C2B C51 99(3)
C44 C2B Cl1B 109(4)
C9 C2B Cl1B 121(4)
C51 C2B Cl1B 108(2)
C43 C3 C30 106.6(6)
C43 C3 C4 104.6(6)
C30 C3 C4 104.5(6)
C43 C3 Cl7 110.7(5)
C30 C3 Cl7 113.8(6)
C4 C3 Cl7 115.9(6)
C36 C4 C5 106.0(7)
C36 C4 C3 104.9(6)
C5 C4 C3 104.1(6)
C36 C4 Cl19 113.0(6)
C5 C4 Cl19 111.3(5)
C3 C4 Cl19 116.6(6)
C38 C5 C23 120.5(8)
C38 C5 C4 121.8(7)
C23 C5 C4 109.2(7)
C50 C6 C24 119.6(8)
C50 C6 C46 120.0(7)
C24 C6 C46 107.3(7)
C33 C7 C42 107.9(6)
C33 C7 C10 104.1(7)
C42 C7 C10 103.6(6)
C33 C7 Cl16 114.8(6)
C42 C7 Cl16 111.1(6)
C10 C7 Cl16 114.4(5)
C30 C8 C19 118.6(8)
C30 C8 C12 123.0(7)
C19 C8 C12 111.3(7)
C1A C9 C39 100.2(9)
C1A C9 C2B 14.3(15)
C39 C9 C2B 105(2)
C1A C9 C15 101.7(8)
C39 C9 C15 115.7(6)
C2B C9 C15 110.3(18)
C1A C9 Cl11 115.2(9)
C39 C9 Cl11 109.5(5)
C2B C9 Cl11 100.9(15)
C15 C9 Cl11 113.8(5)
C38 C10 C17 106.8(6)
C38 C10 C7 103.5(7)
C17 C10 C7 103.7(6)
C38 C10 Cl18 113.0(6)
C17 C10 Cl18 112.6(6)
C7 C10 Cl18 116.2(6)
C52 C11 C42 117.8(7)
C52 C11 C17 121.4(7)
C42 C11 C17 112.0(7)
C37 C12 C22 110.3(6)
C37 C12 C8 100.6(6)
C22 C12 C8 109.2(6)
C37 C12 Cl21 112.2(5)
C22 C12 Cl21 110.7(6)
C8 C12 Cl21 113.4(5)
C1B C13 C40 102(2)
C1B C13 C56 106.8(16)
C40 C13 C56 109.3(6)
C1B C13 C2A 13.4(17)
C40 C13 C2A 102.3(10)
C56 C13 C2A 118.6(9)
C1B C13 Cl3B 104(2)
C40 C13 Cl3B 121.4(7)
C56 C13 Cl3B 111.3(7)
C2A C13 Cl3B 93.2(11)
C1B C13 Cl2A 124(2)
C40 C13 Cl2A 107.0(6)
C56 C13 Cl2A 106.9(5)
C2A C13 Cl2A 112.0(9)
Cl3B C13 Cl2A 20.7(4)
C34 C14 C20 120.1(7)
C34 C14 C27 118.6(7)
C20 C14 C27 108.2(7)
C49 C15 C2A 104.8(8)
C49 C15 C9 112.1(6)
C2A C15 C9 107.1(8)
C49 C15 C1B 95.9(17)
C2A C15 C1B 14(2)
C9 C15 C1B 102.0(9)
C49 C15 Cl8 109.5(5)
C2A C15 Cl8 109.0(9)
C9 C15 Cl8 113.9(5)
C1B C15 Cl8 122.1(17)
C47 C16 C32 121.2(7)
C47 C16 C26 109.1(7)
C32 C16 C26 119.4(8)
C36 C17 C11 119.0(7)
C36 C17 C10 122.1(7)
C11 C17 C10 109.6(7)
C37 C18 C39 122.3(7)
C37 C18 C44 122.1(7)
C39 C18 C44 109.4(6)
C25 C19 C8 122.2(7)
C25 C19 C34 120.3(8)
C8 C19 C34 107.7(7)
C39 C20 C14 120.0(7)
C39 C20 C41 118.3(7)
C14 C20 C41 107.2(7)
C56 C21 C52 120.5(7)
C56 C21 C53 125.3(7)
C52 C21 C53 105.9(6)
C43 C22 C31 118.7(7)
C43 C22 C12 117.7(7)
C31 C22 C12 120.7(7)
C30 C23 C46 119.9(7)
C30 C23 C5 111.0(7)
C46 C23 C5 119.6(8)
C26 C24 C6 119.1(8)
C26 C24 C28 119.4(7)
C6 C24 C28 108.3(8)
C19 C25 C46 119.7(8)
C19 C25 C28 120.0(7)
C46 C25 C28 106.8(8)
C24 C26 C29 120.0(7)
C24 C26 C16 120.6(7)
C29 C26 C16 109.4(7)
C28 C27 C32 121.3(8)
C28 C27 C14 119.4(8)
C32 C27 C14 107.8(7)
C27 C28 C25 120.5(8)
C27 C28 C24 119.2(8)
C25 C28 C24 107.3(7)
C33 C29 C26 120.1(8)
C33 C29 C45 122.9(7)
C26 C29 C45 108.3(7)
C8 C30 C23 120.6(8)
C8 C30 C3 119.6(7)
C23 C30 C3 110.6(7)
C35 C31 C22 119.5(7)
C35 C31 C44 118.8(7)
C22 C31 C44 119.9(7)
C16 C32 C41 118.6(7)
C16 C32 C27 119.6(7)
C41 C32 C27 109.4(7)
C29 C33 C50 120.5(8)
C29 C33 C7 120.2(7)
C50 C33 C7 111.8(7)
C14 C34 C37 119.5(7)
C14 C34 C19 120.6(7)
C37 C34 C19 109.2(7)
C31 C35 C55 120.1(7)
C31 C35 C53 125.7(7)
C55 C35 C53 106.7(6)
C17 C36 C54 119.0(7)
C17 C36 C4 122.9(7)
C54 C36 C4 109.4(7)
C18 C37 C34 119.1(7)
C18 C37 C12 123.2(7)
C34 C37 C12 110.8(6)
C5 C38 C50 120.2(7)
C5 C38 C10 122.6(8)
C50 C38 C10 110.4(8)
C20 C39 C18 118.5(7)
C20 C39 C9 123.3(7)
C18 C39 C9 111.6(6)
C47 C40 C49 120.5(7)
C47 C40 C13 121.5(7)
C49 C40 C13 112.0(7)
C49 C41 C32 119.4(7)
C49 C41 C20 119.3(7)
C32 C41 C20 107.3(7)
C11 C42 C48 121.4(7)
C11 C42 C7 109.5(7)
C48 C42 C7 124.0(7)
C22 C43 C54 121.8(7)
C22 C43 C3 125.4(7)
C54 C43 C3 108.0(6)
C18 C44 C2B 105(2)
C18 C44 C31 109.3(6)
C2B C44 C31 119(2)
C18 C44 C1A 99.0(9)
C2B C44 C1A 14.2(14)
C31 C44 C1A 110.5(8)
C18 C44 Cl3A 115.4(5)
C2B C44 Cl3A 95.2(13)
C31 C44 Cl3A 112.5(5)
C1A C44 Cl3A 109.4(9)
C18 C44 Cl2B 103.7(6)
C2B C44 Cl2B 116.1(13)
C31 C44 Cl2B 102.7(6)
C1A C44 Cl2B 130.3(9)
Cl3A C44 Cl2B 21.2(3)
C47 C45 C29 102.1(6)
C47 C45 C48 109.6(6)
C29 C45 C48 110.0(7)
C47 C45 Cl12 112.7(6)
C29 C45 Cl12 112.7(5)
C48 C45 Cl12 109.5(5)
C25 C46 C23 118.4(8)
C25 C46 C6 110.2(7)
C23 C46 C6 119.4(7)
C40 C47 C16 118.8(7)
C40 C47 C45 123.0(7)
C16 C47 C45 110.8(7)
C42 C48 C56 120.0(7)
C42 C48 C45 116.7(7)
C56 C48 C45 120.2(7)
C41 C49 C40 120.9(7)
C41 C49 C15 123.2(7)
C40 C49 C15 111.2(7)
C6 C50 C33 120.7(8)
C6 C50 C38 119.9(8)
C33 C50 C38 109.2(7)
C1A C51 C1B 115(3)
C1A C51 C53 123.9(12)
C1B C51 C53 116(3)
C1A C51 C2A 110.6(14)
C1B C51 C2A 14(2)
C53 C51 C2A 124.2(10)
C1A C51 C2B 12.0(17)
C1B C51 C2B 120(4)
C53 C51 C2B 123(3)
C2A C51 C2B 113(3)
C11 C52 C21 120.8(7)
C11 C52 C55 119.0(7)
C21 C52 C55 108.7(6)
C51 C53 C21 111.6(6)
C51 C53 C35 111.2(6)
C21 C53 C35 101.9(6)
C51 C53 Cl23 110.4(5)
C21 C53 Cl23 112.0(5)
C35 C53 Cl23 109.5(5)
C55 C54 C36 122.9(7)
C55 C54 C43 117.0(7)
C36 C54 C43 111.4(7)
C54 C55 C35 121.8(7)
C54 C55 C52 117.2(6)
C35 C55 C52 108.6(7)
C21 C56 C48 118.4(7)
C21 C56 C13 119.9(7)
C48 C56 C13 120.7(7)
C100 C57 C86 114.4(7)
C100 C57 C91 100.4(7)
C86 C57 C91 105.1(7)
C100 C57 Cl4 109.9(6)
C86 C57 Cl4 112.4(6)
C91 C57 Cl4 114.1(6)
C100 C58 C112 113.2(8)
C100 C58 C109 125.8(7)
C112 C58 C109 111.8(7)
C87 C59 C85 108.5(7)
C87 C59 C64 106.7(8)
C85 C59 C64 104.2(7)
C87 C59 Cl24 111.7(7)
C85 C59 Cl24 110.6(6)
C64 C59 Cl24 114.6(6)
C75 C60 C83 119.2(8)
C75 C60 C104 119.8(8)
C83 C60 C104 107.4(8)
C92 C61 C69 118.4(8)
C92 C61 C74 123.7(7)
C69 C61 C74 110.6(7)
C80 C62 C68 120.1(8)
C80 C62 C75 120.6(8)
C68 C62 C75 109.4(7)
C104 C63 C80 119.4(8)
C104 C63 C84 119.1(8)
C80 C63 C84 107.1(7)
C99 C64 C94 106.6(7)
C99 C64 C59 106.8(8)
C94 C64 C59 104.7(7)
C99 C64 Cl14 112.2(6)
C94 C64 Cl14 109.2(7)
C59 C64 Cl14 116.7(6)
C66 C65 C69 119.8(9)
C66 C65 C89 121.9(8)
C69 C65 C89 109.2(8)
C65 C66 C67 118.5(8)
C65 C66 C104 120.0(8)
C67 C66 C104 106.8(8)
C97 C67 C66 118.7(8)
C97 C67 C83 119.3(8)
C66 C67 C83 109.2(8)
C88 C68 C62 119.5(7)
C88 C68 C79 123.3(8)
C62 C68 C79 110.2(7)
C84 C69 C65 120.3(9)
C84 C69 C61 121.1(8)
C65 C69 C61 108.6(8)
C102 C70 C105 107.6(6)
C102 C70 C101 103.8(7)
C105 C70 C101 104.0(7)
C102 C70 Cl10 113.7(6)
C105 C70 Cl10 111.1(6)
C101 C70 Cl10 115.9(5)
C87 C71 C75 120.9(9)
C87 C71 C79 121.6(9)
C75 C71 C79 110.3(7)
C90 C72 C78 123.1(8)
C90 C72 C106 123.2(7)
C78 C72 C106 106.5(7)
C94 C73 C97 119.6(8)
C94 C73 C101 121.2(9)
C97 C73 C101 110.7(8)
C61 C74 C89 102.2(7)
C61 C74 C103 110.6(6)
C89 C74 C103 110.0(7)
C61 C74 Cl15 112.1(6)
C89 C74 Cl15 112.3(6)
C103 C74 Cl15 109.5(5)
C60 C75 C71 120.4(8)
C60 C75 C62 119.5(8)
C71 C75 C62 108.9(8)
C85 C76 C90 118.6(8)
C85 C76 C79 117.3(8)
C90 C76 C79 121.7(7)
C98 C77 C81 122.1(8)
C98 C77 C78 118.8(7)
C81 C77 C78 107.7(7)
C82 C78 C72 119.0(7)
C82 C78 C77 119.0(7)
C72 C78 C77 109.7(7)
C76 C79 C71 110.9(7)
C76 C79 C68 108.8(7)
C71 C79 C68 101.0(7)
C76 C79 Cl17 110.7(7)
C71 C79 Cl17 111.5(6)
C68 C79 Cl17 113.5(6)
C62 C80 C95 119.9(8)
C62 C80 C63 119.6(8)
C95 C80 C63 109.6(7)
C77 C81 C107 120.0(7)
C77 C81 C106 108.4(7)
C107 C81 C106 123.4(7)
C78 C82 C85 119.7(8)
C78 C82 C99 120.4(8)
C85 C82 C99 110.8(8)
C96 C83 C60 120.0(9)
C96 C83 C67 119.3(8)
C60 C83 C67 107.7(8)
C69 C84 C63 120.1(8)
C69 C84 C111 119.9(8)
C63 C84 C111 107.7(8)
C76 C85 C82 121.5(8)
C76 C85 C59 123.7(8)
C82 C85 C59 109.3(7)
C90 C86 C88 109.8(7)
C90 C86 C57 112.8(7)
C88 C86 C57 104.4(7)
C90 C86 Cl6 108.6(6)
C88 C86 Cl6 108.2(6)
C57 C86 Cl6 112.9(6)
C71 C87 C96 118.2(9)
C71 C87 C59 121.4(9)
C96 C87 C59 110.2(8)
C68 C88 C110 121.0(8)
C68 C88 C86 121.2(7)
C110 C88 C86 111.7(7)
C102 C89 C65 120.1(9)
C102 C89 C74 122.0(8)
C65 C89 C74 109.2(7)
C72 C90 C76 116.9(8)
C72 C90 C86 123.2(8)
C76 C90 C86 118.3(8)
C110 C91 C112 112.1(7)
C110 C91 C57 102.9(7)
C112 C91 C57 106.5(6)
C110 C91 Cl22 110.1(5)
C112 C91 Cl22 113.2(6)
C57 C91 Cl22 111.6(6)
C61 C92 C108 121.7(8)
C61 C92 C109 121.8(7)
C108 C92 C109 109.4(7)
C99 C93 C98 119.3(7)
C99 C93 C101 121.3(8)
C98 C93 C101 110.1(7)
C73 C94 C96 119.4(9)
C73 C94 C64 123.2(8)
C96 C94 C64 109.3(9)
C110 C95 C80 118.4(7)
C110 C95 C111 118.6(7)
C80 C95 C111 107.1(7)
C83 C96 C87 120.9(8)
C83 C96 C94 121.5(9)
C87 C96 C94 108.6(8)
C67 C97 C102 121.6(8)
C67 C97 C73 120.3(9)
C102 C97 C73 109.1(7)
C77 C98 C105 118.8(7)
C77 C98 C93 122.2(7)
C105 C98 C93 110.1(7)
C93 C99 C82 118.6(7)
C93 C99 C64 123.7(9)
C82 C99 C64 107.6(7)
C58 C100 C106 122.7(8)
C58 C100 C57 115.7(7)
C106 C100 C57 120.7(8)
C73 C101 C93 108.5(7)
C73 C101 C70 104.6(7)
C93 C101 C70 103.8(6)
C73 C101 Cl20 112.7(6)
C93 C101 Cl20 111.5(6)
C70 C101 Cl20 115.1(6)
C89 C102 C97 118.9(8)
C89 C102 C70 121.4(8)
C97 C102 C70 111.4(8)
C105 C103 C107 120.0(7)
C105 C103 C74 117.6(7)
C107 C103 C74 119.5(6)
C63 C104 C66 120.1(9)
C63 C104 C60 120.5(8)
C66 C104 C60 108.8(8)
C103 C105 C98 120.6(7)
C103 C105 C70 123.8(7)
C98 C105 C70 110.5(7)
C100 C106 C72 111.9(7)
C100 C106 C81 111.9(7)
C72 C106 C81 100.0(6)
C100 C106 Cl9 112.1(5)
C72 C106 Cl9 111.6(6)
C81 C106 Cl9 108.8(5)
C81 C107 C103 117.3(6)
C81 C107 C109 118.5(7)
C103 C107 C109 122.5(7)
C111 C108 C92 120.1(8)
C111 C108 C112 121.7(8)
C92 C108 C112 111.3(7)
C58 C109 C107 112.1(7)
C58 C109 C92 100.5(6)
C107 C109 C92 109.4(7)
C58 C109 Cl5 111.2(6)
C107 C109 Cl5 110.9(5)
C92 C109 Cl5 112.4(6)
C95 C110 C88 120.9(7)
C95 C110 C91 122.8(8)
C88 C110 C91 113.2(7)
C108 C111 C84 118.2(8)
C108 C111 C95 118.9(7)
C84 C111 C95 107.8(7)
C58 C112 C108 99.7(6)
C58 C112 C91 102.2(7)
C108 C112 C91 116.5(7)
C58 C112 Cl13 113.1(6)
C108 C112 Cl13 109.6(6)
C91 C112 Cl13 114.6(6)
C118 C114 C116 120.7(12)
C117 C115 C118 120.3(12)
C119 C116 C114 119.9(12)
C115 C117 C119 119.9(13)
C114 C118 C115 120.4(12)
C116 C119 C117 118.7(12)
C116 C119 C113 121.0(15)
C117 C119 C113 120.2(16)

loop_
_geom_bond_atom_site_label_1
_geom_bond_atom_site_label_2
_geom_bond_distance
C1A C51 1.324(9)
C1A C9 1.47(2)
C1A C44 1.54(2)
C1B C51 1.327(10)
C1B C13 1.44(4)
C1B C15 1.65(6)
C2A C15 1.52(2)
C2A C51 1.529(19)
C2A C13 1.613(17)
C2A Cl1A 1.80(2)
C2B C44 1.54(8)
C2B C9 1.54(8)
C2B C51 1.56(4)
C2B Cl1B 1.79(3)
C3 C43 1.518(11)
C3 C30 1.541(11)
C3 C4 1.567(12)
C3 Cl7 1.783(8)
C4 C36 1.503(12)
C4 C5 1.549(12)
C4 Cl19 1.788(7)
C5 C38 1.368(12)
C5 C23 1.433(11)
C6 C50 1.398(12)
C6 C24 1.421(12)
C6 C46 1.427(12)
C7 C33 1.492(11)
C7 C42 1.527(11)
C7 C10 1.614(13)
C7 Cl16 1.775(8)
C8 C30 1.364(11)
C8 C19 1.424(12)
C8 C12 1.549(11)
C9 C39 1.476(11)
C9 C15 1.589(11)
C9 Cl11 1.801(7)
C10 C38 1.505(12)
C10 C17 1.507(11)
C10 Cl18 1.781(8)
C11 C52 1.383(10)
C11 C42 1.389(11)
C11 C17 1.424(11)
C12 C37 1.518(11)
C12 C22 1.528(11)
C12 Cl21 1.807(8)
C13 C40 1.499(11)
C13 C56 1.507(11)
C13 Cl3B 1.750(13)
C13 Cl2A 1.865(9)
C14 C34 1.391(11)
C14 C20 1.433(11)
C14 C27 1.447(12)
C15 C49 1.498(11)
C15 Cl8 1.791(8)
C16 C47 1.397(11)
C16 C32 1.411(11)
C16 C26 1.439(11)
C17 C36 1.380(11)
C18 C37 1.355(11)
C18 C39 1.429(10)
C18 C44 1.523(10)
C19 C25 1.341(12)
C19 C34 1.455(11)
C20 C39 1.372(11)
C20 C41 1.477(11)
C21 C56 1.356(11)
C21 C52 1.434(10)
C21 C53 1.508(11)
C22 C43 1.377(11)
C22 C31 1.439(11)
C23 C30 1.395(12)
C23 C46 1.425(12)
C24 C26 1.405(13)
C24 C28 1.455(12)
C25 C46 1.420(11)
C25 C28 1.450(12)
C26 C29 1.436(11)
C27 C28 1.396(12)
C27 C32 1.426(12)
C29 C33 1.359(12)
C29 C45 1.536(12)
C31 C35 1.373(10)
C31 C44 1.536(10)
C32 C41 1.420(10)
C33 C50 1.411(12)
C34 C37 1.432(11)
C35 C55 1.407(10)
C35 C53 1.523(11)
C36 C54 1.401(10)
C38 C50 1.447(12)
C40 C47 1.378(11)
C40 C49 1.407(11)
C41 C49 1.369(11)
C42 C48 1.395(12)
C43 C54 1.428(11)
C44 Cl3A 1.800(8)
C44 Cl2B 1.869(11)
C45 C47 1.516(11)
C45 C48 1.551(11)
C45 Cl12 1.820(8)
C48 C56 1.423(11)
C51 C53 1.454(11)
C52 C55 1.443(11)
C53 Cl23 1.826(7)
C54 C55 1.390(11)
C57 C100 1.464(12)
C57 C86 1.602(12)
C57 C91 1.607(12)
C57 Cl4 1.809(9)
C58 C100 1.313(12)
C58 C112 1.491(11)
C58 C109 1.507(12)
C59 C87 1.473(13)
C59 C85 1.542(13)
C59 C64 1.547(13)
C59 Cl24 1.795(8)
C60 C75 1.379(13)
C60 C83 1.433(12)
C60 C104 1.446(13)
C61 C92 1.369(12)
C61 C69 1.424(12)
C61 C74 1.510(12)
C62 C80 1.381(12)
C62 C68 1.409(12)
C62 C75 1.445(12)
C63 C104 1.382(12)
C63 C80 1.450(12)
C63 C84 1.450(12)
C64 C99 1.505(12)
C64 C94 1.509(14)
C64 Cl14 1.809(8)
C65 C66 1.386(13)
C65 C69 1.424(13)
C65 C89 1.442(13)
C66 C67 1.431(12)
C66 C104 1.441(13)
C67 C97 1.419(13)
C67 C83 1.439(14)
C68 C88 1.357(11)
C68 C79 1.544(11)
C69 C84 1.384(13)
C70 C102 1.484(12)
C70 C105 1.514(11)
C70 C101 1.604(13)
C70 Cl10 1.785(9)
C71 C87 1.370(12)
C71 C75 1.423(13)
C71 C79 1.533(14)
C72 C90 1.367(12)
C72 C78 1.422(11)
C72 C106 1.521(12)
C73 C94 1.379(14)
C73 C97 1.432(13)
C73 C101 1.483(12)
C74 C89 1.514(12)
C74 C103 1.545(11)
C74 Cl15 1.818(8)
C76 C85 1.396(12)
C76 C90 1.468(12)
C76 C79 1.505(13)
C77 C98 1.346(11)
C77 C81 1.392(11)
C77 C78 1.450(12)
C78 C82 1.374(12)
C79 Cl17 1.818(9)
C80 C95 1.420(12)
C81 C107 1.399(11)
C81 C106 1.550(11)
C82 C85 1.398(12)
C82 C99 1.470(12)
C83 C96 1.366(13)
C84 C111 1.451(12)
C86 C90 1.501(11)
C86 C88 1.501(12)
C86 Cl6 1.816(9)
C87 C96 1.444(14)
C88 C110 1.386(12)
C89 C102 1.359(12)
C91 C110 1.493(11)
C91 C112 1.568(12)
C91 Cl22 1.795(8)
C92 C108 1.422(12)
C92 C109 1.524(12)
C93 C99 1.356(12)
C93 C98 1.444(11)
C93 C101 1.506(12)
C94 C96 1.456(13)
C95 C110 1.383(12)
C95 C111 1.469(12)
C97 C102 1.430(13)
C98 C105 1.398(11)
C100 C106 1.452(11)
C101 Cl20 1.809(8)
C103 C105 1.379(11)
C103 C107 1.429(11)
C106 Cl9 1.827(7)
C107 C109 1.516(10)
C108 C111 1.385(11)
C108 C112 1.494(12)
C109 Cl5 1.824(8)
C112 Cl13 1.792(7)
C113 C119 1.52(2)
C114 C118 1.348(17)
C114 C116 1.368(13)
C115 C117 1.340(19)
C115 C118 1.354(14)
C116 C119 1.347(18)
C117 C119 1.416(19)
